data_7023022
loop_
_publ_author_name
'Gai, Yan-Li'
'Jiang, Fei-Long'
'Chen, Lian'
'Bu, Yang'
'Wu, Ming-Yan'
'Zhou, Kang'
'Pan, Jie'
'Hong, Mao-Chun'

_publ_section_title
;
 A series of novel zinc(II) entangled coordination polymers based on
 carboxyphenyl-terpyridine ligands.
;
_journal_issue 27
_journal_name_full 'Dalton transactions (Cambridge, England : 2003)'
_journal_page_first 9954
_journal_page_last 9965
_journal_paper_doi 10.1039/c3dt50532d
_journal_volume 42
_journal_year 2013
_chemical_formula_sum 'C88 H66 N12 O13 Zn2'
_chemical_formula_weight 1630.27
_chemical_name_systematic
;
?
;
_space_group_IT_number 2
_symmetry_cell_setting triclinic
_symmetry_space_group_name_Hall '-P 1'
_symmetry_space_group_name_H-M 'P -1'
_atom_sites_solution_hydrogens geom
_atom_sites_solution_primary direct
_atom_sites_solution_secondary difmap
_audit_creation_method SHELXL-97
_cell_angle_alpha 100.459(4)
_cell_angle_beta 95.864(19)
_cell_angle_gamma 102.289(19)
_cell_formula_units_Z 1
_cell_length_a 9.887(5)
_cell_length_b 12.748(4)
_cell_length_c 15.965(5)
_cell_measurement_reflns_used 5222
_cell_measurement_temperature 293(2)
_cell_measurement_theta_max 27.5205
_cell_measurement_theta_min 2.8006
_cell_volume 1912.6(13)
_computing_cell_refinement 'CrystalClear (Rigaku Inc., 2008)'
_computing_data_collection 'CrystalClear (Rigaku Inc., 2008)'
_computing_data_reduction 'CrystalClear (Rigaku Inc., 2008)'
_computing_molecular_graphics 'Bruker SHELXTL'
_computing_publication_material 'Bruker SHELXTL'
_computing_structure_refinement 'SHELXL-97 (Sheldrick, 1997)'
_computing_structure_solution 'SHELXS-97 (Sheldrick, 1990)'
_diffrn_ambient_temperature 293(2)
_diffrn_detector_area_resol_mean 14.6306
_diffrn_measured_fraction_theta_full 0.987
_diffrn_measured_fraction_theta_max 0.987
_diffrn_measurement_device_type Mercury70_(2x2_bin_mode)
_diffrn_measurement_method CCD_Profile_fitting
_diffrn_radiation_monochromator graphite
_diffrn_radiation_source 'fine-focus sealed tube'
_diffrn_radiation_type MoK\a
_diffrn_radiation_wavelength 0.71073
_diffrn_reflns_av_R_equivalents 0.0290
_diffrn_reflns_av_unetI/netI 0.0349
_diffrn_reflns_limit_h_max 12
_diffrn_reflns_limit_h_min -12
_diffrn_reflns_limit_k_max 16
_diffrn_reflns_limit_k_min -16
_diffrn_reflns_limit_l_max 20
_diffrn_reflns_limit_l_min -20
_diffrn_reflns_number 23707
_diffrn_reflns_theta_full 27.58
_diffrn_reflns_theta_max 27.58
_diffrn_reflns_theta_min 2.62
_exptl_absorpt_coefficient_mu 0.702
_exptl_absorpt_correction_T_max 0.8723
_exptl_absorpt_correction_T_min 0.7665
_exptl_absorpt_correction_type multi-scan
_exptl_absorpt_process_details 'Sphere (Rigaku CrystalClear)'
_exptl_crystal_colour yellow
_exptl_crystal_density_diffrn 1.415
_exptl_crystal_density_method 'not measured'
_exptl_crystal_description block
_exptl_crystal_F_000 842
_exptl_crystal_size_max 0.40
_exptl_crystal_size_mid 0.30
_exptl_crystal_size_min 0.20
_refine_diff_density_max 0.849
_refine_diff_density_min -0.558
_refine_diff_density_rms 0.077
_refine_ls_extinction_method none
_refine_ls_goodness_of_fit_ref 1.059
_refine_ls_hydrogen_treatment constr
_refine_ls_matrix_type full
_refine_ls_number_parameters 532
_refine_ls_number_reflns 8728
_refine_ls_number_restraints 7
_refine_ls_restrained_S_all 1.064
_refine_ls_R_factor_all 0.0732
_refine_ls_R_factor_gt 0.0588
_refine_ls_shift/su_max 0.001
_refine_ls_shift/su_mean 0.000
_refine_ls_structure_factor_coef Fsqd
_refine_ls_weighting_details 'calc w=1/[\s^2^(Fo^2^)+(0.1056P)^2^+0.9081P] where P=(Fo^2^+2Fc^2^)/3'
_refine_ls_weighting_scheme calc
_refine_ls_wR_factor_gt 0.1667
_refine_ls_wR_factor_ref 0.1802
_reflns_number_gt 7004
_reflns_number_total 8728
_reflns_threshold_expression >2sigma(I)
_cod_data_source_file c3dt50532d.txt
_cod_data_source_block complex_2
_cod_depositor_comments
;
The following automatic conversions were performed:

'_exptl_absorpt_correction_type' value 'Multi-scan' changed to
'multi-scan' according to
/home/saulius/struct/CIF-dictionaries/cif_core.dic dictionary named
'cif_core.dic' version 2.4.2 from 2011-04-26.

Automatic conversion script
Id: cif_fix_values 1891 2012-01-12 08:04:46Z andrius 
;
_cod_original_sg_symbol_H-M p-1
_cod_database_code 7023022

loop_
_symmetry_equiv_pos_as_xyz
'x, y, z'
'-x, -y, -z'

loop_
_atom_site_label
_atom_site_type_symbol
_atom_site_fract_x
_atom_site_fract_y
_atom_site_fract_z
_atom_site_U_iso_or_equiv
_atom_site_adp_type
_atom_site_occupancy
_atom_site_symmetry_multiplicity
_atom_site_calc_flag
_atom_site_refinement_flags
_atom_site_disorder_assembly
_atom_site_disorder_group
Zn1 Zn 0.74883(4) -0.31651(2) 0.45334(2) 0.03970(14) Uani 1 1 d . . .
O1 O 0.8513(3) -0.2425(2) 0.37449(19) 0.0736(8) Uani 1 1 d . . .
O2 O 0.8991(4) -0.3909(2) 0.3027(2) 0.0786(9) Uani 1 1 d . . .
O3 O 0.6568(3) -1.20065(17) 0.49145(17) 0.0556(6) Uani 1 1 d . . .
O4 O 0.6988(3) -1.14221(18) 0.63272(16) 0.0546(6) Uani 1 1 d . . .
O5 O 1.4320(7) 0.3419(6) -0.0968(5) 0.0865(19) Uani 0.50 1 d P . .
O6 O 1.3377(6) -0.3190(4) -0.0123(4) 0.1413(18) Uani 1 1 d . . .
O7A O 0.6731(8) -0.5159(5) 0.1617(4) 0.124(2) Uani 0.80 1 d P A 1
O7B O 0.725(3) -0.560(2) 0.1995(17) 0.125(8) Uani 0.20 1 d P B 2
N1 N 1.4141(5) 0.0317(4) -0.1461(3) 0.0983(14) Uani 1 1 d . . .
N2 N 1.2516(3) 0.1082(3) -0.01930(19) 0.0571(6) Uani 1 1 d U . .
N3 N 1.2255(5) 0.3276(3) 0.0227(3) 0.0796(11) Uani 1 1 d . . .
N4 N 0.5650(3) -0.4177(2) 0.36557(17) 0.0439(6) Uani 1 1 d . . .
N5 N 0.7291(2) -0.47277(18) 0.47817(15) 0.0334(5) Uani 1 1 d . . .
N6 N 0.9146(3) -0.29638(19) 0.56027(18) 0.0423(6) Uani 1 1 d . . .
C1 C 0.8985(3) -0.2937(3) 0.3132(2) 0.0499(8) Uani 1 1 d . . .
C2 C 0.9588(3) -0.2252(3) 0.2525(2) 0.0427(7) Uani 1 1 d . . .
C3 C 1.0338(4) -0.2660(3) 0.1923(2) 0.0536(8) Uani 1 1 d . . .
H3 H 1.0438 -0.3377 0.1875 0.064 Uiso 1 1 calc R . .
C4 C 1.0952(4) -0.2022(3) 0.1384(2) 0.0520(8) Uani 1 1 d . . .
H4 H 1.1465 -0.2312 0.0984 0.062 Uiso 1 1 calc R . .
C5 C 1.0807(3) -0.0954(2) 0.14371(18) 0.0395(6) Uani 1 1 d . . .
C6 C 0.9444(4) -0.1186(3) 0.2580(2) 0.0558(9) Uani 1 1 d . . .
H6 H 0.8933 -0.0897 0.2984 0.067 Uiso 1 1 calc R . .
C7 C 1.0052(4) -0.0541(3) 0.2041(2) 0.0557(9) Uani 1 1 d . . .
H7 H 0.9947 0.0174 0.2088 0.067 Uiso 1 1 calc R . .
C8 C 1.1432(3) -0.0247(3) 0.08586(18) 0.0392(6) Uani 1 1 d . . .
C9 C 1.2222(3) -0.0622(3) 0.02611(19) 0.0410(6) Uani 1 1 d . . .
H9 H 1.2385 -0.1320 0.0219 0.049 Uiso 1 1 calc R . .
C10 C 1.2770(3) 0.0037(3) -0.0272(2) 0.0479(6) Uani 1 1 d U . .
C11 C 1.1189(3) 0.0758(2) 0.09426(17) 0.0341(6) Uani 1 1 d . . .
H11 H 1.0651 0.0995 0.1350 0.041 Uiso 1 1 calc R . .
C12 C 1.1729(3) 0.1422(3) 0.0434(2) 0.0441(7) Uani 1 1 d . . .
C13 C 1.1428(4) 0.2523(3) 0.0551(2) 0.0550(8) Uani 1 1 d . . .
C14 C 1.0341(4) 0.2755(4) 0.0970(3) 0.0670(11) Uani 1 1 d . . .
H14 H 0.9784 0.2210 0.1185 0.080 Uiso 1 1 calc R . .
C15 C 1.0073(6) 0.3770(5) 0.1074(3) 0.0904(17) Uani 1 1 d . . .
H15 H 0.9348 0.3933 0.1362 0.108 Uiso 1 1 calc R . .
C16 C 1.0907(8) 0.4543(5) 0.0739(3) 0.104(2) Uani 1 1 d . . .
H16 H 1.0744 0.5243 0.0792 0.124 Uiso 1 1 calc R . .
C17 C 1.1982(8) 0.4292(4) 0.0325(4) 0.1025(19) Uani 1 1 d . . .
H17 H 1.2541 0.4830 0.0104 0.123 Uiso 1 1 calc R . .
C18 C 1.3622(3) -0.0356(3) -0.0931(2) 0.0542(9) Uani 1 1 d . . .
C19 C 1.3883(4) -0.1345(3) -0.0977(2) 0.0570(9) Uani 1 1 d . . .
H19 H 1.3506 -0.1795 -0.0619 0.068 Uiso 1 1 calc R . .
C20 C 1.4692(5) -0.1693(5) -0.1543(3) 0.0845(15) Uani 1 1 d . . .
H20 H 1.4867 -0.2386 -0.1569 0.101 Uiso 1 1 calc R . .
C21 C 1.5267(5) -0.1061(5) -0.2083(3) 0.0870(17) Uani 1 1 d . . .
H21 H 1.5831 -0.1312 -0.2467 0.104 Uiso 1 1 calc R . .
C22 C 1.4992(6) -0.0063(6) -0.2042(3) 0.0934(17) Uani 1 1 d . . .
H22 H 1.5371 0.0380 -0.2403 0.112 Uiso 1 1 calc R . .
C23 C 0.6831(3) -1.1257(2) 0.5604(2) 0.0404(7) Uani 1 1 d . . .
C24 C 0.6898(3) -1.0109(2) 0.54533(19) 0.0364(6) Uani 1 1 d . . .
C25 C 0.6566(3) -0.9925(2) 0.4636(2) 0.0404(6) Uani 1 1 d . . .
H25 H 0.6324 -1.0514 0.4166 0.049 Uiso 1 1 calc R . .
C26 C 0.6589(3) -0.8879(2) 0.45123(19) 0.0394(6) Uani 1 1 d . . .
H26 H 0.6312 -0.8776 0.3964 0.047 Uiso 1 1 calc R . .
C27 C 0.7022(3) -0.7972(2) 0.51945(19) 0.0361(6) Uani 1 1 d . . .
C28 C 0.7368(3) -0.8154(2) 0.6013(2) 0.0413(6) Uani 1 1 d . . .
H28 H 0.7656 -0.7562 0.6478 0.050 Uiso 1 1 calc R . .
C29 C 0.7288(3) -0.9209(2) 0.6141(2) 0.0403(6) Uani 1 1 d . . .
H29 H 0.7497 -0.9319 0.6695 0.048 Uiso 1 1 calc R . .
C30 C 0.7113(3) -0.6841(2) 0.50526(18) 0.0366(6) Uani 1 1 d . . .
C31 C 0.8169(3) -0.5957(2) 0.55224(19) 0.0377(6) Uani 1 1 d . . .
H31 H 0.8831 -0.6070 0.5933 0.045 Uiso 1 1 calc R . .
C32 C 0.8225(3) -0.4910(2) 0.53748(18) 0.0340(6) Uani 1 1 d . . .
C33 C 0.6278(3) -0.5563(2) 0.43270(17) 0.0347(6) Uani 1 1 d . . .
C34 C 0.6159(3) -0.6631(2) 0.44472(19) 0.0371(6) Uani 1 1 d . . .
H34 H 0.5443 -0.7200 0.4123 0.044 Uiso 1 1 calc R . .
C35 C 0.5301(3) -0.5238(2) 0.37036(18) 0.0368(6) Uani 1 1 d . . .
C36 C 0.4103(3) -0.5962(3) 0.3225(2) 0.0481(7) Uani 1 1 d . . .
H36 H 0.3862 -0.6691 0.3279 0.058 Uiso 1 1 calc R . .
C37 C 0.3286(4) -0.5562(3) 0.2668(2) 0.0607(9) Uani 1 1 d . . .
H37 H 0.2474 -0.6021 0.2340 0.073 Uiso 1 1 calc R . .
C38 C 0.3672(5) -0.4484(3) 0.2598(3) 0.0687(11) Uani 1 1 d . . .
H38 H 0.3145 -0.4215 0.2207 0.082 Uiso 1 1 calc R . .
C39 C 0.4844(4) -0.3810(3) 0.3113(2) 0.0604(9) Uani 1 1 d . . .
H39 H 0.5083 -0.3073 0.3082 0.072 Uiso 1 1 calc R . .
C40 C 0.9270(3) -0.3898(2) 0.58606(19) 0.0366(6) Uani 1 1 d . . .
C41 C 1.0258(4) -0.3898(3) 0.6522(2) 0.0504(8) Uani 1 1 d . . .
H41 H 1.0333 -0.4552 0.6682 0.060 Uiso 1 1 calc R . .
C42 C 1.1153(4) -0.2909(3) 0.6955(3) 0.0590(9) Uani 1 1 d . . .
H42 H 1.1839 -0.2892 0.7405 0.071 Uiso 1 1 calc R . .
C43 C 1.1009(4) -0.1956(3) 0.6707(3) 0.0567(9) Uani 1 1 d . . .
H43 H 1.1583 -0.1283 0.6993 0.068 Uiso 1 1 calc R . .
C44 C 1.0004(4) -0.2016(3) 0.6029(3) 0.0536(8) Uani 1 1 d . . .
H44 H 0.9917 -0.1370 0.5858 0.064 Uiso 1 1 calc R . .

loop_
_atom_site_aniso_label
_atom_site_aniso_U_11
_atom_site_aniso_U_22
_atom_site_aniso_U_33
_atom_site_aniso_U_23
_atom_site_aniso_U_13
_atom_site_aniso_U_12
Zn1 0.0534(2) 0.02469(18) 0.0455(2) 0.01254(14) 0.01607(16) 0.01032(14)
O1 0.098(2) 0.0584(16) 0.0690(17) 0.0242(13) 0.0442(16) 0.0044(14)
O2 0.109(2) 0.0574(17) 0.092(2) 0.0446(16) 0.0406(18) 0.0316(16)
O3 0.0693(15) 0.0285(11) 0.0684(16) 0.0033(10) 0.0035(12) 0.0193(10)
O4 0.0779(16) 0.0359(12) 0.0569(14) 0.0194(10) 0.0170(12) 0.0171(11)
O5 0.081(4) 0.080(4) 0.114(5) 0.048(4) 0.037(4) 0.020(3)
O6 0.156(4) 0.105(4) 0.175(5) 0.042(3) 0.051(4) 0.033(3)
O7A 0.148(5) 0.101(4) 0.106(5) 0.001(3) 0.016(4) 0.015(4)
O7B 0.130(19) 0.14(2) 0.103(17) 0.021(15) -0.006(14) 0.034(16)
N1 0.096(3) 0.130(4) 0.071(3) 0.022(3) 0.028(2) 0.024(3)
N2 0.0587(14) 0.0582(14) 0.0512(14) 0.0115(12) 0.0095(12) 0.0063(12)
N3 0.120(3) 0.053(2) 0.073(2) 0.0255(17) 0.019(2) 0.025(2)
N4 0.0602(16) 0.0323(12) 0.0422(14) 0.0107(10) 0.0068(12) 0.0154(11)
N5 0.0417(12) 0.0232(10) 0.0365(12) 0.0081(9) 0.0098(10) 0.0070(9)
N6 0.0431(13) 0.0252(11) 0.0573(16) 0.0071(10) 0.0114(11) 0.0045(9)
C1 0.0497(17) 0.0528(19) 0.0505(19) 0.0232(15) 0.0089(15) 0.0084(14)
C2 0.0453(16) 0.0435(16) 0.0413(16) 0.0154(13) 0.0078(13) 0.0089(13)
C3 0.082(2) 0.0373(16) 0.0497(18) 0.0148(14) 0.0191(17) 0.0212(16)
C4 0.076(2) 0.0465(18) 0.0433(17) 0.0132(14) 0.0248(16) 0.0252(16)
C5 0.0451(15) 0.0417(15) 0.0338(14) 0.0114(12) 0.0081(12) 0.0107(12)
C6 0.068(2) 0.053(2) 0.063(2) 0.0238(17) 0.0350(18) 0.0264(17)
C7 0.074(2) 0.0472(19) 0.064(2) 0.0280(16) 0.0327(18) 0.0289(17)
C8 0.0397(14) 0.0433(16) 0.0344(14) 0.0107(12) 0.0049(11) 0.0073(12)
C9 0.0452(16) 0.0398(15) 0.0385(15) 0.0073(12) 0.0061(12) 0.0114(12)
C10 0.0464(14) 0.0529(15) 0.0411(14) 0.0083(12) 0.0054(12) 0.0062(12)
C11 0.0383(14) 0.0372(14) 0.0307(13) 0.0112(11) 0.0097(11) 0.0117(11)
C12 0.0457(16) 0.0473(17) 0.0380(15) 0.0110(13) 0.0029(12) 0.0077(13)
C13 0.068(2) 0.052(2) 0.0423(18) 0.0101(15) -0.0046(16) 0.0144(16)
C14 0.072(2) 0.065(2) 0.058(2) -0.0070(19) -0.0060(19) 0.028(2)
C15 0.117(4) 0.084(4) 0.072(3) -0.002(3) -0.017(3) 0.059(3)
C16 0.182(6) 0.077(3) 0.057(3) -0.005(2) -0.027(3) 0.078(4)
C17 0.176(6) 0.057(3) 0.075(3) 0.023(2) 0.007(4) 0.028(3)
C18 0.0450(17) 0.071(2) 0.0393(17) 0.0013(16) 0.0040(14) 0.0084(16)
C19 0.057(2) 0.059(2) 0.051(2) -0.0033(16) 0.0144(16) 0.0147(16)
C20 0.069(3) 0.097(4) 0.074(3) -0.024(3) 0.008(2) 0.026(2)
C21 0.062(3) 0.127(5) 0.056(3) -0.020(3) 0.013(2) 0.018(3)
C22 0.085(3) 0.128(5) 0.062(3) 0.008(3) 0.028(2) 0.016(3)
C23 0.0398(14) 0.0242(13) 0.0586(19) 0.0084(12) 0.0131(13) 0.0080(10)
C24 0.0368(14) 0.0246(12) 0.0504(16) 0.0117(11) 0.0119(12) 0.0072(10)
C25 0.0459(15) 0.0266(13) 0.0448(16) 0.0013(11) 0.0083(13) 0.0041(11)
C26 0.0469(15) 0.0300(14) 0.0404(15) 0.0078(11) 0.0073(12) 0.0065(11)
C27 0.0385(14) 0.0236(12) 0.0451(15) 0.0090(11) 0.0061(12) 0.0036(10)
C28 0.0525(17) 0.0233(13) 0.0440(16) 0.0054(11) 0.0013(13) 0.0042(11)
C29 0.0509(16) 0.0279(13) 0.0420(16) 0.0093(11) 0.0022(13) 0.0093(11)
C30 0.0452(15) 0.0248(12) 0.0408(15) 0.0098(11) 0.0087(12) 0.0068(11)
C31 0.0419(14) 0.0264(13) 0.0440(15) 0.0104(11) 0.0022(12) 0.0059(11)
C32 0.0403(14) 0.0248(12) 0.0362(14) 0.0056(10) 0.0092(11) 0.0050(10)
C33 0.0403(14) 0.0293(13) 0.0357(14) 0.0087(11) 0.0092(11) 0.0076(11)
C34 0.0424(14) 0.0243(12) 0.0425(15) 0.0065(11) 0.0063(12) 0.0038(10)
C35 0.0471(15) 0.0319(13) 0.0334(14) 0.0074(11) 0.0092(12) 0.0115(11)
C36 0.0549(18) 0.0412(17) 0.0446(17) 0.0052(13) 0.0013(14) 0.0095(14)
C37 0.065(2) 0.061(2) 0.0488(19) 0.0008(17) -0.0108(17) 0.0184(18)
C38 0.087(3) 0.064(2) 0.058(2) 0.0141(19) -0.012(2) 0.033(2)
C39 0.081(3) 0.0453(19) 0.060(2) 0.0189(16) 0.0006(19) 0.0234(18)
C40 0.0384(14) 0.0261(13) 0.0447(15) 0.0057(11) 0.0117(12) 0.0050(10)
C41 0.0556(19) 0.0381(16) 0.0530(19) 0.0123(14) 0.0009(15) 0.0023(14)
C42 0.0527(19) 0.053(2) 0.059(2) 0.0007(16) -0.0011(16) -0.0004(15)
C43 0.0492(18) 0.0365(17) 0.072(2) -0.0056(16) 0.0120(17) -0.0036(13)
C44 0.0520(18) 0.0270(14) 0.077(2) 0.0057(15) 0.0135(17) 0.0016(13)

loop_
_atom_type_symbol
_atom_type_description
_atom_type_scat_dispersion_real
_atom_type_scat_dispersion_imag
_atom_type_scat_source
C C 0.0033 0.0016 'International Tables Vol C Tables 4.2.6.8 and 6.1.1.4'
N N 0.0061 0.0033 'International Tables Vol C Tables 4.2.6.8 and 6.1.1.4'
O O 0.0106 0.0060 'International Tables Vol C Tables 4.2.6.8 and 6.1.1.4'
Zn Zn 0.2839 1.4301 'International Tables Vol C Tables 4.2.6.8 and 6.1.1.4'
H H 0.0000 0.0000 'International Tables Vol C Tables 4.2.6.8 and 6.1.1.4'

loop_
_geom_angle_atom_site_label_1
_geom_angle_atom_site_label_2
_geom_angle_atom_site_label_3
_geom_angle
_geom_angle_site_symmetry_1
_geom_angle_site_symmetry_3
O3 Zn1 O1 95.74(12) 1_565 .
O3 Zn1 N5 132.05(10) 1_565 .
O1 Zn1 N5 131.94(11) . .
O3 Zn1 N6 103.28(10) 1_565 .
O1 Zn1 N6 101.30(12) . .
N5 Zn1 N6 75.68(9) . .
O3 Zn1 N4 93.82(10) 1_565 .
O1 Zn1 N4 100.80(12) . .
N5 Zn1 N4 74.94(9) . .
N6 Zn1 N4 150.41(9) . .
C1 O1 Zn1 122.4(2) . .
C23 O3 Zn1 131.1(2) . 1_545
C18 N1 C22 117.6(5) . .
C10 N2 C12 118.5(3) . .
C13 N3 C17 117.4(5) . .
C39 N4 C35 118.9(3) . .
C39 N4 Zn1 124.9(2) . .
C35 N4 Zn1 116.1(2) . .
C33 N5 C32 119.8(2) . .
C33 N5 Zn1 120.37(19) . .
C32 N5 Zn1 119.78(17) . .
C44 N6 C40 118.3(3) . .
C44 N6 Zn1 126.3(2) . .
C40 N6 Zn1 115.41(19) . .
O2 C1 O1 124.4(3) . .
O2 C1 C2 120.8(3) . .
O1 C1 C2 114.8(3) . .
C3 C2 C6 118.5(3) . .
C3 C2 C1 120.3(3) . .
C6 C2 C1 121.1(3) . .
C2 C3 C4 121.0(3) . .
C2 C3 H3 119.5 . .
C4 C3 H3 119.5 . .
C3 C4 C5 120.7(3) . .
C3 C4 H4 119.7 . .
C5 C4 H4 119.7 . .
C7 C5 C4 118.5(3) . .
C7 C5 C8 119.2(3) . .
C4 C5 C8 122.3(3) . .
C2 C6 C7 120.9(3) . .
C2 C6 H6 119.6 . .
C7 C6 H6 119.6 . .
C5 C7 C6 120.5(3) . .
C5 C7 H7 119.8 . .
C6 C7 H7 119.8 . .
C11 C8 C9 121.6(3) . .
C11 C8 C5 117.5(3) . .
C9 C8 C5 120.9(3) . .
C10 C9 C8 119.9(3) . .
C10 C9 H9 120.0 . .
C8 C9 H9 120.0 . .
C9 C10 N2 118.9(3) . .
C9 C10 C18 120.8(3) . .
N2 C10 C18 120.3(3) . .
C8 C11 C12 119.5(3) . .
C8 C11 H11 120.2 . .
C12 C11 H11 120.2 . .
C11 C12 N2 121.6(3) . .
C11 C12 C13 117.4(3) . .
N2 C12 C13 121.0(3) . .
N3 C13 C14 121.9(4) . .
N3 C13 C12 116.8(4) . .
C14 C13 C12 121.3(4) . .
C15 C14 C13 120.8(5) . .
C15 C14 H14 119.6 . .
C13 C14 H14 119.6 . .
C14 C15 C16 117.7(6) . .
C14 C15 H15 121.2 . .
C16 C15 H15 121.2 . .
C15 C16 C17 120.4(5) . .
C15 C16 H16 119.8 . .
C17 C16 H16 119.8 . .
N3 C17 C16 121.8(5) . .
N3 C17 H17 119.1 . .
C16 C17 H17 119.1 . .
C19 C18 N1 121.5(4) . .
C19 C18 C10 119.1(3) . .
N1 C18 C10 119.4(4) . .
C18 C19 C20 119.8(4) . .
C18 C19 H19 120.1 . .
C20 C19 H19 120.1 . .
C19 C20 C21 122.1(5) . .
C19 C20 H20 118.9 . .
C21 C20 H20 118.9 . .
C22 C21 C20 118.1(5) . .
C22 C21 H21 121.0 . .
C20 C21 H21 121.0 . .
C21 C22 N1 121.0(5) . .
C21 C22 H22 119.5 . .
N1 C22 H22 119.5 . .
O4 C23 O3 124.7(3) . .
O4 C23 C24 120.8(3) . .
O3 C23 C24 114.4(3) . .
C25 C24 C29 118.4(3) . .
C25 C24 C23 121.3(3) . .
C29 C24 C23 120.3(3) . .
C26 C25 C24 120.7(3) . .
C26 C25 H25 119.7 . .
C24 C25 H25 119.7 . .
C25 C26 C27 121.1(3) . .
C25 C26 H26 119.4 . .
C27 C26 H26 119.4 . .
C28 C27 C26 118.2(3) . .
C28 C27 C30 120.8(2) . .
C26 C27 C30 121.0(3) . .
C29 C28 C27 120.6(3) . .
C29 C28 H28 119.7 . .
C27 C28 H28 119.7 . .
C28 C29 C24 121.0(3) . .
C28 C29 H29 119.5 . .
C24 C29 H29 119.5 . .
C34 C30 C31 117.9(2) . .
C34 C30 C27 120.9(2) . .
C31 C30 C27 121.2(3) . .
C32 C31 C30 119.8(3) . .
C32 C31 H31 120.1 . .
C30 C31 H31 120.1 . .
N5 C32 C31 121.2(2) . .
N5 C32 C40 114.3(2) . .
C31 C32 C40 124.5(3) . .
N5 C33 C34 121.8(3) . .
N5 C33 C35 114.0(2) . .
C34 C33 C35 124.2(2) . .
C30 C34 C33 119.5(2) . .
C30 C34 H34 120.2 . .
C33 C34 H34 120.2 . .
N4 C35 C36 122.4(3) . .
N4 C35 C33 114.5(2) . .
C36 C35 C33 123.1(3) . .
C37 C36 C35 117.6(3) . .
C37 C36 H36 121.2 . .
C35 C36 H36 121.2 . .
C38 C37 C36 120.0(3) . .
C38 C37 H37 120.0 . .
C36 C37 H37 120.0 . .
C39 C38 C37 119.0(3) . .
C39 C38 H38 120.5 . .
C37 C38 H38 120.5 . .
N4 C39 C38 122.1(3) . .
N4 C39 H39 119.0 . .
C38 C39 H39 119.0 . .
N6 C40 C41 122.0(3) . .
N6 C40 C32 114.6(3) . .
C41 C40 C32 123.4(3) . .
C40 C41 C42 119.2(3) . .
C40 C41 H41 120.4 . .
C42 C41 H41 120.4 . .
C43 C42 C41 119.0(3) . .
C43 C42 H42 120.5 . .
C41 C42 H42 120.5 . .
C44 C43 C42 118.8(3) . .
C44 C43 H43 120.6 . .
C42 C43 H43 120.6 . .
N6 C44 C43 122.7(3) . .
N6 C44 H44 118.7 . .
C43 C44 H44 118.7 . .

loop_
_geom_bond_atom_site_label_1
_geom_bond_atom_site_label_2
_geom_bond_distance
_geom_bond_site_symmetry_2
Zn1 O3 1.933(2) 1_565
Zn1 O1 1.946(2) .
Zn1 N5 2.074(2) .
Zn1 N6 2.181(3) .
Zn1 N4 2.181(3) .
O1 C1 1.262(5) .
O2 C1 1.221(4) .
O3 C23 1.283(4) .
O3 Zn1 1.933(2) 1_545
O4 C23 1.210(4) .
N1 C18 1.372(6) .
N1 C22 1.403(7) .
N2 C10 1.393(5) .
N2 C12 1.393(4) .
N3 C13 1.338(5) .
N3 C17 1.363(6) .
N4 C39 1.330(4) .
N4 C35 1.341(4) .
N5 C33 1.335(3) .
N5 C32 1.340(4) .
N6 C44 1.338(4) .
N6 C40 1.354(4) .
C1 C2 1.504(4) .
C2 C3 1.368(5) .
C2 C6 1.385(5) .
C3 C4 1.386(5) .
C3 H3 0.9300 .
C4 C5 1.386(4) .
C4 H4 0.9300 .
C5 C7 1.377(5) .
C5 C8 1.493(4) .
C6 C7 1.389(5) .
C6 H6 0.9300 .
C7 H7 0.9300 .
C8 C11 1.339(4) .
C8 C9 1.377(4) .
C9 C10 1.373(4) .
C9 H9 0.9300 .
C10 C18 1.495(5) .
C11 C12 1.343(4) .
C11 H11 0.9300 .
C12 C13 1.480(5) .
C13 C14 1.379(6) .
C14 C15 1.359(6) .
C14 H14 0.9300 .
C15 C16 1.369(9) .
C15 H15 0.9300 .
C16 C17 1.372(9) .
C16 H16 0.9300 .
C17 H17 0.9300 .
C18 C19 1.330(5) .
C19 C20 1.344(6) .
C19 H19 0.9300 .
C20 C21 1.368(8) .
C20 H20 0.9300 .
C21 C22 1.348(8) .
C21 H21 0.9300 .
C22 H22 0.9300 .
C23 C24 1.516(4) .
C24 C25 1.386(4) .
C24 C29 1.392(4) .
C25 C26 1.379(4) .
C25 H25 0.9300 .
C26 C27 1.394(4) .
C26 H26 0.9300 .
C27 C28 1.389(4) .
C27 C30 1.485(4) .
C28 C29 1.384(4) .
C28 H28 0.9300 .
C29 H29 0.9300 .
C30 C34 1.382(4) .
C30 C31 1.399(4) .
C31 C32 1.388(4) .
C31 H31 0.9300 .
C32 C40 1.496(4) .
C33 C34 1.391(4) .
C33 C35 1.490(4) .
C34 H34 0.9300 .
C35 C36 1.390(4) .
C36 C37 1.377(5) .
C36 H36 0.9300 .
C37 C38 1.375(6) .
C37 H37 0.9300 .
C38 C39 1.372(6) .
C38 H38 0.9300 .
C39 H39 0.9300 .
C40 C41 1.364(5) .
C41 C42 1.391(5) .
C41 H41 0.9300 .
C42 C43 1.375(6) .
C42 H42 0.9300 .
C43 C44 1.372(6) .
C43 H43 0.9300 .
C44 H44 0.9300 .
